data_2010047
loop_
_publ_author_name
'Monika Mukherjee'
'Alok K. Mukherjee'
'M. Helliwell'
'J. R. Helliwell'

_publ_section_title
;Methyl
 (3a<i>R</i>,4<i>R</i>,7<i>S</i>,7a<i>S</i>)-1,3-dioxo-7-phenyl-1,3,3a,4,7,7a-hexahydro-4-isobenzofurancarboxylate
;
_journal_issue 9
_journal_name_full 'Acta Crystallographica Section C'
_journal_page_first 1485
_journal_page_last 1487
_journal_paper_doi 10.1107/S0108270194002258
_journal_volume 50
_journal_year 1994
_chemical_formula_moiety 'C16 H14 O5'
_chemical_formula_sum 'C16 H14 O5'
_chemical_formula_weight 286.27
_chemical_name_systematic
;
methyl (3aR,4R,7S,7aS)-1,3-dioxo-7-phenyl-3a,4,7,7a-tetrahydro-4-
isobenzofuranylmethanoate
;
_space_group_IT_number 15
_symmetry_cell_setting monoclinic
_symmetry_space_group_name_Hall '-C 2yc'
_symmetry_space_group_name_H-M 'C 1 2/c 1'
_audit_creation_method SHELXL
_cell_angle_alpha 90.00
_cell_angle_beta 104.600(10)
_cell_angle_gamma 90.00
_cell_formula_units_Z 8
_cell_length_a 19.819(3)
_cell_length_b 10.364(2)
_cell_length_c 13.706(3)
_cell_measurement_reflns_used 20
_cell_measurement_temperature 293(2)
_cell_measurement_theta_max 15
_cell_measurement_theta_min 10
_cell_volume 2724.4(9)
_computing_cell_refinement 'AFC-5 software'
_computing_data_collection 'AFC-5 software'
_computing_data_reduction 'AFC-5 software'
_computing_molecular_graphics 'ORTEPII (Johnson, 1976)'
_computing_publication_material SHELXL93
_computing_structure_refinement 'SHELXL93 (Sheldrick, 1993)'
_computing_structure_solution 'MULTAN88 (Debaerdemaker et al., 1988)'
_diffrn_ambient_temperature 293(2)
_diffrn_measurement_device 'Rigaku AFC-5 diffractometer'
_diffrn_measurement_method 2\q-\w
_diffrn_radiation_monochromator graphite
_diffrn_radiation_source 'rotating anode'
_diffrn_radiation_type CuK\a
_diffrn_radiation_wavelength 1.54060
_diffrn_reflns_av_R_equivalents 0
_diffrn_reflns_av_sigmaI/netI 0.0369
_diffrn_reflns_limit_h_max 22
_diffrn_reflns_limit_h_min 0
_diffrn_reflns_limit_k_max 11
_diffrn_reflns_limit_k_min 0
_diffrn_reflns_limit_l_max 14
_diffrn_reflns_limit_l_min -15
_diffrn_reflns_number 2037
_diffrn_reflns_theta_max 59.99
_diffrn_reflns_theta_min 4.61
_diffrn_standards_decay_% 7.3
_diffrn_standards_interval_count 150
_diffrn_standards_number 3
_exptl_absorpt_coefficient_mu 0.871
_exptl_absorpt_correction_T_max 1.000
_exptl_absorpt_correction_T_min 0.907
_exptl_absorpt_correction_type empirical
_exptl_crystal_colour colourless
_exptl_crystal_density_diffrn 1.396
_exptl_crystal_description prismatic
_exptl_crystal_F_000 1200
_exptl_crystal_size_max 0.45
_exptl_crystal_size_mid 0.38
_exptl_crystal_size_min 0.36
_refine_diff_density_max 0.195
_refine_diff_density_min -0.162
_refine_ls_extinction_coef none
_refine_ls_extinction_method none
_refine_ls_goodness_of_fit_all 1.157
_refine_ls_goodness_of_fit_obs 1.130
_refine_ls_hydrogen_treatment 'H atoms refined isotropically'
_refine_ls_matrix_type full
_refine_ls_number_parameters 246
_refine_ls_number_reflns 1989
_refine_ls_number_restraints 0
_refine_ls_restrained_S_all 1.298
_refine_ls_restrained_S_obs 1.130
_refine_ls_R_factor_all 0.0662
_refine_ls_R_factor_obs 0.0512
_refine_ls_shift/esd_max -0.169
_refine_ls_shift/esd_mean 0.023
_refine_ls_structure_factor_coef Fsqd
_refine_ls_weighting_scheme
; calc w=1/[\s^2^(Fo^2^) + (0.0680P)^2^ + 1.3963P]
where P = (Fo^2^ + 2Fc^2^)/3
;
_refine_ls_wR_factor_all 0.1582
_refine_ls_wR_factor_obs 0.1288
_reflns_number_observed 1744
_reflns_number_total 2037
_reflns_observed_criterion >2sigma(I)
_cod_data_source_file li1094.cif
_cod_data_source_block alge
_cod_original_sg_symbol_H-M 'C 2/c'
_cod_database_code 2010047

loop_
_symmetry_equiv_pos_as_xyz
'x, y, z'
'-x, y, -z+1/2'
'x+1/2, y+1/2, z'
'-x+1/2, y+1/2, -z+1/2'
'-x, -y, -z'
'x, -y, z-1/2'
'-x+1/2, -y+1/2, -z'
'x+1/2, -y+1/2, z-1/2'

loop_
_atom_site_aniso_label
_atom_site_aniso_U_11
_atom_site_aniso_U_22
_atom_site_aniso_U_33
_atom_site_aniso_U_12
_atom_site_aniso_U_13
_atom_site_aniso_U_23
O1 0.0537(11) 0.163(2) 0.0521(10) -0.0099(12) -0.0006(9) 0.0076(12)
O2 0.0582(10) 0.0715(11) 0.0473(9) -0.0002(8) 0.0117(7) 0.0109(8)
O3 0.0657(11) 0.0735(12) 0.0661(11) -0.0222(9) 0.0214(9) 0.0008(9)
O4 0.0660(12) 0.0619(12) 0.104(2) -0.0109(9) 0.0098(10) -0.0313(10)
O5 0.0499(10) 0.0570(10) 0.0767(12) -0.0001(8) -0.0028(8) -0.0023(8)
C1 0.0486(12) 0.0376(11) 0.0452(11) -0.0011(9) 0.0106(9) -0.0015(9)
C2 0.0451(12) 0.0369(11) 0.0424(11) 0.0023(9) 0.0088(9) -0.0006(9)
C3 0.0543(13) 0.0498(13) 0.0419(11) -0.0050(10) 0.0097(10) -0.0029(10)
C4 0.0587(15) 0.0509(14) 0.0628(14) -0.0057(11) 0.0181(11) -0.0182(11)
C5 0.0522(14) 0.0537(14) 0.0661(15) 0.0035(11) 0.0188(11) -0.0126(11)
C6 0.0490(12) 0.0516(13) 0.0468(12) 0.0000(10) 0.0143(10) 0.0019(10)
C7 0.0500(12) 0.0490(12) 0.0474(12) -0.0018(10) 0.0173(10) 0.0010(10)
C8 0.0546(14) 0.0503(13) 0.0582(14) 0.0031(11) 0.0141(11) 0.0053(11)
C9 0.061(2) 0.0557(15) 0.0638(15) -0.0115(12) 0.0174(12) -0.0044(12)
C10 0.0451(14) 0.073(2) 0.074(2) -0.0079(12) 0.0134(12) -0.0068(13)
C11 0.050(2) 0.064(2) 0.097(2) 0.0090(13) 0.0094(14) 0.009(2)
C12 0.0564(15) 0.0517(15) 0.083(2) -0.0014(12) 0.0180(13) 0.0094(13)
C13 0.0446(13) 0.073(2) 0.0461(12) 0.0013(11) 0.0087(10) -0.0037(11)
C14 0.0480(13) 0.0469(12) 0.0510(12) -0.0016(10) 0.0155(10) -0.0053(10)
C15 0.0558(13) 0.0551(15) 0.0455(12) -0.0026(11) 0.0057(10) -0.0060(10)
C16 0.049(2) 0.087(2) 0.073(2) -0.0005(15) 0.0002(14) -0.008(2)

loop_
_atom_site_label
_atom_site_fract_x
_atom_site_fract_y
_atom_site_fract_z
_atom_site_U_iso_or_equiv
_atom_site_thermal_displace_type
_atom_site_calc_flag
_atom_site_refinement_flags
_atom_site_occupancy
_atom_site_disorder_group
_atom_site_type_symbol
O1 -0.04250(9) 0.2216(3) 0.08026(14) 0.0922(8) Uani d . 1 . O
O2 -0.14922(8) 0.1416(2) 0.03541(11) 0.0593(5) Uani d . 1 . O
O3 -0.25832(9) 0.0925(2) -0.04306(13) 0.0676(5) Uani d . 1 . O
O4 -0.30124(9) 0.0078(2) -0.2832(2) 0.0795(6) Uani d . 1 . O
O5 -0.32575(8) 0.2124(2) -0.26116(13) 0.0645(5) Uani d . 1 . O
C1 -0.11589(11) 0.2713(2) -0.0868(2) 0.0440(5) Uani d . 1 . C
C2 -0.19183(11) 0.2340(2) -0.1258(2) 0.0419(5) Uani d . 1 . C
C3 -0.20768(12) 0.1592(2) -0.2274(2) 0.0491(6) Uani d . 1 . C
C4 -0.15443(13) 0.0555(2) -0.2199(2) 0.0569(6) Uani d . 1 . C
C5 -0.08828(13) 0.0840(2) -0.1839(2) 0.0566(6) Uani d . 1 . C
C6 -0.06860(11) 0.2223(2) -0.1542(2) 0.0487(6) Uani d . 1 . C
C7 0.00772(11) 0.2515(2) -0.1118(2) 0.0479(5) Uani d . 1 . C
C8 0.03054(13) 0.3786(2) -0.1144(2) 0.0544(6) Uani d . 1 . C
C9 0.09963(13) 0.4108(3) -0.0796(2) 0.0597(6) Uani d . 1 . C
C10 0.14820(14) 0.3177(3) -0.0409(2) 0.0640(7) Uani d . 1 . C
C11 0.12670(14) 0.1928(3) -0.0376(2) 0.0722(8) Uani d . 1 . C
C12 0.05723(13) 0.1606(3) -0.0717(2) 0.0638(7) Uani d . 1 . C
C13 -0.09522(12) 0.2134(3) 0.0173(2) 0.0549(6) Uani d . 1 . C
C14 -0.20673(11) 0.1484(2) -0.0451(2) 0.0481(5) Uani d . 1 . C
C15 -0.28260(12) 0.1152(2) -0.2597(2) 0.0534(6) Uani d . 1 . C
C16 -0.39920(14) 0.1859(4) -0.2920(3) 0.0724(8) Uani d . 1 . C
H1 -0.1101(11) 0.361(2) -0.0780(17) 0.050(6) Uiso d . 1 . H
H2 -0.2216(11) 0.303(2) -0.1314(15) 0.040(5) Uiso d . 1 . H
H3 -0.2043(11) 0.227(2) -0.2769(18) 0.051(6) Uiso d . 1 . H
H4 -0.1733(13) -0.028(3) -0.2420(19) 0.063(7) Uiso d . 1 . H
H5 -0.0514(13) 0.021(3) -0.1772(18) 0.059(7) Uiso d . 1 . H
H6 -0.0855(11) 0.277(2) -0.2170(18) 0.053(6) Uiso d . 1 . H
H8 -0.0024(14) 0.441(3) -0.142(2) 0.065(7) Uiso d . 1 . H
H9 0.1153(14) 0.499(3) -0.081(2) 0.068(8) Uiso d . 1 . H
H10 0.1969(14) 0.338(2) -0.0190(19) 0.060(7) Uiso d . 1 . H
H11 0.1607(16) 0.140(3) -0.014(2) 0.081(9) Uiso d . 1 . H
H12 0.0438(15) 0.077(3) -0.067(2) 0.080(9) Uiso d . 1 . H
H16A -0.410(2) 0.113(5) -0.250(4) 0.137(16) Uiso d . 1 . H
H16B -0.412(2) 0.168(4) -0.356(4) 0.121(14) Uiso d . 1 . H
H16C -0.4203(19) 0.256(4) -0.270(3) 0.107(12) Uiso d . 1 . H

loop_
_atom_type_symbol
_atom_type_description
_atom_type_scat_dispersion_real
_atom_type_scat_dispersion_imag
_atom_type_scat_source
C C 0.0181 0.0091 'International Tables Vol C Tables 4.2.6.8 and 6.1.1.4'
H H 0.0000 0.0000 'International Tables Vol C Tables 4.2.6.8 and 6.1.1.4'
O O 0.0492 0.0322 'International Tables Vol C Tables 4.2.6.8 and 6.1.1.4'

loop_
_geom_angle_atom_site_label_1
_geom_angle_atom_site_label_2
_geom_angle_atom_site_label_3
_geom_angle
_geom_angle_publ_flag
C14 O2 C13 110.7(2) yes
C15 O5 C16 117.6(2) yes
C13 C1 C2 104.0(2) yes
C13 C1 C6 111.8(2) yes
C2 C1 C6 113.6(2) yes
C13 C1 H1 106.1(14) no
C2 C1 H1 112.0(13) no
C6 C1 H1 109.0(13) no
C14 C2 C1 104.6(2) yes
C14 C2 C3 109.4(2) no
C1 C2 C3 113.7(2) yes
C14 C2 H2 106.1(13) no
C1 C2 H2 113.2(13) no
C3 C2 H2 109.4(13) no
C4 C3 C15 115.4(2) yes
C4 C3 C2 108.5(2) yes
C15 C3 C2 112.0(2) yes
C4 C3 H3 113.0(13) no
C15 C3 H3 104.2(13) no
C2 C3 H3 103.0(13) no
C5 C4 C3 119.1(2) yes
C4 C5 C6 118.6(2) yes
C7 C6 C5 117.3(2) yes
C7 C6 C1 113.6(2) yes
C5 C6 C1 108.4(2) yes
C7 C6 H6 107.4(13) no
C5 C6 H6 107.2(13) no
C1 C6 H6 101.6(13) no
C12 C7 C8 117.0(2) no
C12 C7 C6 124.3(2) no
C8 C7 C6 118.7(2) no
C9 C8 C7 121.5(2) no
C10 C9 C8 120.3(3) no
C11 C10 C9 119.0(3) no
C10 C11 C12 120.7(3) no
C7 C12 C11 121.5(3) no
O1 C13 O2 119.6(2) yes
O1 C13 C1 130.1(2) yes
O2 C13 C1 110.3(2) yes
O3 C14 O2 120.3(2) yes
O3 C14 C2 129.6(2) yes
O2 C14 C2 110.1(2) yes
O4 C15 O5 123.7(2) yes
O4 C15 C3 125.2(2) yes
O5 C15 C3 111.1(2) yes

loop_
_geom_bond_atom_site_label_1
_geom_bond_atom_site_label_2
_geom_bond_site_symmetry_2
_geom_bond_distance
_geom_bond_publ_flag
O1 C13 . 1.178(3) yes
O2 C14 . 1.374(3) yes
O2 C13 . 1.376(3) yes
O3 C14 . 1.181(3) yes
O4 C15 . 1.191(3) yes
O5 C15 . 1.319(3) yes
O5 C16 . 1.436(3) yes
C1 C13 . 1.507(3) yes
C1 C2 . 1.515(3) yes
C1 C6 . 1.558(3) yes
C1 H1 . 0.94(2) no
C2 C14 . 1.505(3) yes
C2 C3 . 1.555(3) yes
C2 H2 . 0.91(2) no
C3 C4 . 1.492(3) yes
C3 C15 . 1.509(3) yes
C3 H3 . 0.99(2) no
C4 C5 . 1.313(3) yes
C4 H4 . 0.96(3) no
C5 C6 . 1.514(3) yes
C5 H5 . 0.97(3) no
C6 C7 . 1.508(3) yes
C6 H6 . 1.02(2) ?
C7 C12 . 1.371(3) no
C7 C8 . 1.396(3) no
C8 C9 . 1.373(4) no
C8 H8 . 0.93(3) no
C9 C10 . 1.372(4) no
C9 H9 . 0.96(3) no
C10 C11 . 1.367(4) no
C10 H10 . 0.96(3) no
C11 C12 . 1.379(4) no
C11 H11 . 0.86(3) no
C12 H12 . 0.91(3) no
C16 H16A . 1.00(5) no
C16 H16B . 0.87(4) no
C16 H16C . 0.92(4) no

loop_
_geom_torsion_atom_site_label_1
_geom_torsion_atom_site_label_2
_geom_torsion_atom_site_label_3
_geom_torsion_atom_site_label_4
_geom_torsion
_geom_torsion_publ_flag
C13 C1 C2 C14 -4.8(2) no
C14 O2 C13 C1 -2.5(2) no
C2 C1 C13 O2 4.7(2) no
C13 O2 C14 C2 -0.9(2) no
C1 C2 C14 O2 3.8(2) no
C16 O5 C15 O4 0.7(4) no
H1 C1 C2 H2 -4.(2) no
